data_4330818
loop_
_publ_author_name
'Weiting Yang'
'Hong-Yue Wu'
'Run-Xue Wang'
'Qing-Jiang Pan'
'Zhong-Ming Sun'
'Hongjie Zhang'

_publ_contact_author_address
;
 State Key Laboratory of Rare Earth Resource Utilization,
 Changchun Institute of Applied Chemistry, Chinese Academy of Sciences,
 5625 Renmin Street, Changchun, Jilin 130022, P.R. China.
;
_publ_contact_author_email szm@ciac.jl.cn
_publ_contact_author_name
;
Prof Z. M. Sun
;
_publ_section_title
;
 From 1D Chain to 3D Framework Uranyl Diphosphonates: Syntheses, Crystal
 Structures, and Selective Ion Exchange
;
_journal_name_full 'Inorganic Chemistry'
_journal_page_first 11458
_journal_page_last 11465
_journal_paper_doi 10.1021/ic301183h
_journal_volume 51
_journal_year 2012
_chemical_formula_sum 'C2 H9.5 Ag0.25 O14.25 P2 U1.5'
_chemical_formula_weight 707.55
_chemical_name_systematic
; 
 ? 
;
_space_group_IT_number 36
_symmetry_cell_setting orthorhombic
_symmetry_space_group_name_Hall 'C 2c -2'
_symmetry_space_group_name_H-M 'C m c 21'
_atom_sites_solution_hydrogens geom
_atom_sites_solution_primary direct
_atom_sites_solution_secondary difmap
_audit_creation_method SHELXL-97
_cell_angle_alpha 90.00
_cell_angle_beta 90.00
_cell_angle_gamma 90.00
_cell_formula_units_Z 8
_cell_length_a 18.6688(11)
_cell_length_b 17.9109(10)
_cell_length_c 9.4926(6)
_cell_measurement_temperature 273(2)
_cell_volume 3174.1(3)
_computing_structure_refinement 'SHELXL-97 (Sheldrick, 1997)'
_computing_structure_solution 'SHELXS-97 (Sheldrick, 1990)'
_diffrn_ambient_temperature 273(2)
_diffrn_measured_fraction_theta_full 0.997
_diffrn_measured_fraction_theta_max 0.997
_diffrn_radiation_monochromator graphite
_diffrn_radiation_source 'fine-focus sealed tube'
_diffrn_radiation_type MoK\a
_diffrn_radiation_wavelength 0.71073
_diffrn_reflns_av_R_equivalents 0.0472
_diffrn_reflns_av_sigmaI/netI 0.0724
_diffrn_reflns_limit_h_max 22
_diffrn_reflns_limit_h_min -22
_diffrn_reflns_limit_k_max 22
_diffrn_reflns_limit_k_min -19
_diffrn_reflns_limit_l_max 11
_diffrn_reflns_limit_l_min -10
_diffrn_reflns_number 8565
_diffrn_reflns_theta_full 26.07
_diffrn_reflns_theta_max 26.07
_diffrn_reflns_theta_min 2.18
_exptl_absorpt_coefficient_mu 15.866
_exptl_absorpt_correction_type multi-scan
_exptl_absorpt_process_details sadabs
_exptl_crystal_colour yellow
_exptl_crystal_density_diffrn 2.961
_exptl_crystal_description block
_exptl_crystal_F_000 2522
_exptl_crystal_size_max 0.3
_exptl_crystal_size_mid 0.13
_exptl_crystal_size_min 0.08
_refine_diff_density_max 3.333
_refine_diff_density_min -2.524
_refine_diff_density_rms 0.450
_refine_ls_abs_structure_details 'Flack H D (1983), Acta Cryst. A39, 876-881'
_refine_ls_abs_structure_Flack 0.031(17)
_refine_ls_extinction_method none
_refine_ls_goodness_of_fit_ref 1.072
_refine_ls_hydrogen_treatment constr
_refine_ls_matrix_type full
_refine_ls_number_parameters 176
_refine_ls_number_reflns 3112
_refine_ls_number_restraints 1
_refine_ls_restrained_S_all 1.072
_refine_ls_R_factor_all 0.0529
_refine_ls_R_factor_gt 0.0486
_refine_ls_shift/su_max 0.001
_refine_ls_shift/su_mean 0.000
_refine_ls_structure_factor_coef Fsqd
_refine_ls_weighting_details 'calc w=1/[\s^2^(Fo^2^)+(0.0934P)^2^+20.1725P] where P=(Fo^2^+2Fc^2^)/3'
_refine_ls_weighting_scheme calc
_refine_ls_wR_factor_gt 0.1399
_refine_ls_wR_factor_ref 0.1438
_reflns_number_gt 2878
_reflns_number_total 3112
_reflns_threshold_expression >2sigma(I)
_cod_data_source_file ic301183h_si_002_01.cif
_cod_data_source_block UP-6Ag
_cod_original_formula_sum 'C2 H9.50 Ag0.25 O14.25 P2 U1.50'
_cod_database_code 4330818

loop_
_symmetry_equiv_pos_as_xyz
'x, y, z'
'-x, -y, z+1/2'
'x, -y, z+1/2'
'-x, y, z'
'x+1/2, y+1/2, z'
'-x+1/2, -y+1/2, z+1/2'
'x+1/2, -y+1/2, z+1/2'
'-x+1/2, y+1/2, z'

loop_
_atom_site_label
_atom_site_type_symbol
_atom_site_fract_x
_atom_site_fract_y
_atom_site_fract_z
_atom_site_U_iso_or_equiv
_atom_site_adp_type
_atom_site_occupancy
_atom_site_symmetry_multiplicity
_atom_site_calc_flag
_atom_site_refinement_flags
U1 U 0.79220(3) 0.88969(3) 0.73537(8) 0.01294(18) Uani 1 1 d .
U2 U 1.0000 0.79107(4) 0.40487(9) 0.0180(2) Uani 1 2 d S
P1 P 0.8503(2) 0.9205(2) 0.3611(4) 0.0134(8) Uani 1 1 d .
P2 P 0.8041(2) 0.7660(2) 0.4283(4) 0.0142(8) Uani 1 1 d .
Ag1 Ag 1.0000 1.0030(4) 0.4177(13) 0.099(3) Uani 0.50 2 d SP
C1 C 0.7892(8) 0.8460(10) 0.3139(19) 0.014(4) Uani 1 1 d .
C2 C 0.7118(10) 0.8742(13) 0.316(2) 0.027(4) Uani 1 1 d .
H2A H 0.6990 0.8886 0.4097 0.041 Uiso 1 1 calc R
H2B H 0.6804 0.8352 0.2840 0.041 Uiso 1 1 calc R
H2C H 0.7075 0.9165 0.2540 0.041 Uiso 1 1 calc R
O1 O 0.8790(7) 0.8544(7) 0.7841(12) 0.027(3) Uani 1 1 d .
O2 O 0.8339(6) 1.0121(6) 0.7706(10) 0.017(2) Uani 1 1 d .
O3 O 0.7386(6) 0.7974(6) 0.8682(12) 0.019(2) Uiso 1 1 d .
O4 O 0.9272(7) 0.8925(6) 0.3389(13) 0.018(3) Uani 1 1 d .
O5 O 0.7059(7) 0.9265(8) 0.6922(14) 0.027(3) Uani 1 1 d .
O6 O 0.7695(7) 0.9293(6) 0.9823(12) 0.019(2) Uani 1 1 d .
O7 O 0.7761(6) 0.7904(6) 0.5735(14) 0.017(2) Uiso 1 1 d .
O8 O 0.8833(6) 0.7494(7) 0.4315(15) 0.030(3) Uani 1 1 d .
O9 O 1.0000 0.7592(10) 0.225(2) 0.032(4) Uani 1 2 d S
O10 O 0.8352(7) 0.9353(6) 0.5151(12) 0.022(3) Uani 1 1 d .
O11 O 1.0000 0.8218(11) 0.578(2) 0.030(4) Uani 1 2 d S
O12 O 1.0000 0.6572(12) 0.484(3) 0.051(7) Uani 1 2 d S
O13 O 0.8089(7) 0.8223(7) 0.1708(12) 0.021(3) Uani 1 1 d .
H13 H 0.8171 0.7773 0.1705 0.031 Uiso 1 1 calc R
O1W O 1.0000 0.8798(10) 0.838(2) 0.027(4) Uiso 1 2 d S
O2W O 0.9191(6) 0.7987(5) 1.0278(11) 0.012(2) Uiso 1 1 d .
O3W O 0.8909(9) 0.5545(9) 0.4804(18) 0.055(5) Uani 1 1 d .
O4W O 1.0000 0.975(3) 0.692(5) 0.056(14) Uiso 0.50 2 d SP

loop_
_atom_site_aniso_label
_atom_site_aniso_U_11
_atom_site_aniso_U_22
_atom_site_aniso_U_33
_atom_site_aniso_U_23
_atom_site_aniso_U_13
_atom_site_aniso_U_12
U1 0.0220(3) 0.0096(3) 0.0072(3) 0.0002(2) 0.0003(2) -0.0017(2)
U2 0.0205(4) 0.0160(4) 0.0176(4) 0.0028(3) 0.000 0.000
P1 0.020(2) 0.0100(17) 0.0105(19) -0.0008(14) -0.0009(15) -0.0009(15)
P2 0.023(2) 0.0093(17) 0.010(2) 0.0018(15) 0.0001(16) -0.0005(15)
Ag1 0.056(4) 0.065(4) 0.177(10) -0.075(6) 0.000 0.000
C1 0.015(9) 0.012(8) 0.014(9) 0.010(7) 0.004(6) 0.002(6)
C2 0.030(12) 0.035(11) 0.016(11) 0.002(8) -0.005(7) -0.002(8)
O1 0.035(8) 0.030(7) 0.015(6) 0.002(5) -0.001(5) 0.007(6)
O2 0.027(6) 0.017(5) 0.008(6) 0.002(4) -0.002(4) -0.009(5)
O4 0.017(6) 0.013(6) 0.026(6) -0.002(4) 0.001(5) -0.004(4)
O5 0.037(8) 0.026(7) 0.017(7) 0.001(5) 0.005(5) 0.011(6)
O6 0.032(7) 0.010(5) 0.014(6) 0.004(4) 0.003(5) 0.001(5)
O8 0.018(6) 0.025(6) 0.046(9) 0.019(6) 0.003(6) 0.001(5)
O9 0.043(11) 0.036(10) 0.016(9) 0.006(9) 0.000 0.000
O10 0.036(7) 0.016(6) 0.014(6) 0.001(4) 0.010(5) -0.001(5)
O11 0.011(8) 0.053(12) 0.027(10) 0.011(10) 0.000 0.000
O12 0.036(13) 0.025(11) 0.09(2) 0.009(11) 0.000 0.000
O13 0.029(7) 0.026(7) 0.008(6) -0.002(5) -0.001(5) -0.004(6)
O3W 0.046(10) 0.047(10) 0.072(13) -0.005(9) -0.011(9) -0.003(8)

loop_
_atom_type_symbol
_atom_type_description
_atom_type_scat_dispersion_real
_atom_type_scat_dispersion_imag
_atom_type_scat_source
C C 0.0033 0.0016 'International Tables Vol C Tables 4.2.6.8 and 6.1.1.4'
H H 0.0000 0.0000 'International Tables Vol C Tables 4.2.6.8 and 6.1.1.4'
O O 0.0106 0.0060 'International Tables Vol C Tables 4.2.6.8 and 6.1.1.4'
P P 0.1023 0.0942 'International Tables Vol C Tables 4.2.6.8 and 6.1.1.4'
Ag Ag -0.8971 1.1015 'International Tables Vol C Tables 4.2.6.8 and 6.1.1.4'
U U -9.6767 9.6646 'International Tables Vol C Tables 4.2.6.8 and 6.1.1.4'

loop_
_geom_angle_atom_site_label_1
_geom_angle_atom_site_label_2
_geom_angle_atom_site_label_3
_geom_angle
_geom_angle_site_symmetry_1
_geom_angle_site_symmetry_3
O5 U1 O1 178.1(6) . .
O5 U1 O3 89.9(5) . .
O1 U1 O3 89.9(5) . .
O5 U1 O2 89.3(5) . .
O1 U1 O2 89.6(5) . .
O3 U1 O2 137.2(4) . .
O5 U1 O7 90.8(5) . .
O1 U1 O7 91.0(5) . .
O3 U1 O7 76.2(4) . .
O2 U1 O7 146.5(4) . .
O5 U1 O10 88.6(5) . .
O1 U1 O10 92.4(5) . .
O3 U1 O10 150.6(4) . .
O2 U1 O10 72.1(4) . .
O7 U1 O10 74.4(4) . .
O5 U1 O6 87.6(5) . .
O1 U1 O6 90.6(5) . .
O3 U1 O6 67.3(4) . .
O2 U1 O6 69.9(4) . .
O7 U1 O6 143.5(4) . .
O10 U1 O6 141.9(4) . .
O11 U2 O9 179.9(9) . .
O11 U2 O8 89.9(4) . .
O9 U2 O8 90.1(4) . .
O11 U2 O8 89.9(4) . 4_755
O9 U2 O8 90.1(4) . 4_755
O8 U2 O8 140.3(6) . 4_755
O11 U2 O4 90.4(6) . 4_755
O9 U2 O4 89.6(6) . 4_755
O8 U2 O4 145.1(4) . 4_755
O8 U2 O4 74.6(4) 4_755 4_755
O11 U2 O4 90.4(6) . .
O9 U2 O4 89.6(6) . .
O8 U2 O4 74.6(4) . .
O8 U2 O4 145.1(4) 4_755 .
O4 U2 O4 70.5(6) 4_755 .
O11 U2 O12 91.2(9) . .
O9 U2 O12 88.9(8) . .
O8 U2 O12 70.1(3) . .
O8 U2 O12 70.1(3) 4_755 .
O4 U2 O12 144.7(3) 4_755 .
O4 U2 O12 144.7(3) . .
O10 P1 O2 111.7(6) . 3_574
O10 P1 O4 111.3(7) . .
O2 P1 O4 111.8(7) 3_574 .
O10 P1 C1 104.6(7) . .
O2 P1 C1 108.6(7) 3_574 .
O4 P1 C1 108.4(7) . .
O3 P2 O8 112.3(7) 6_664 .
O3 P2 O7 112.1(6) 6_664 .
O8 P2 O7 111.8(7) . .
O3 P2 C1 106.8(8) 6_664 .
O8 P2 C1 108.4(7) . .
O7 P2 C1 105.1(7) . .
O4W Ag1 O1W 59.7(15) 2_774 2_774
O4W Ag1 O4 81.4(12) 2_774 .
O1W Ag1 O4 129.7(6) 2_774 .
O4W Ag1 O4 81.4(12) 2_774 4_755
O1W Ag1 O4 129.7(6) 2_774 4_755
O4 Ag1 O4 65.4(6) . 4_755
O13 C1 C2 110.0(14) . .
O13 C1 P1 106.5(11) . .
C2 C1 P1 110.4(14) . .
O13 C1 P2 106.6(11) . .
C2 C1 P2 113.4(12) . .
P1 C1 P2 109.6(9) . .
P1 O2 U1 153.1(6) 3_575 .
P2 O3 U1 168.7(7) 6_665 .
P1 O4 U2 139.0(7) . .
P1 O4 Ag1 102.0(5) . .
U2 O4 Ag1 102.5(5) . .
P2 O7 U1 138.7(6) . .
P2 O8 U2 148.9(7) . .
P1 O10 U1 148.2(7) . .

loop_
_geom_bond_atom_site_label_1
_geom_bond_atom_site_label_2
_geom_bond_distance
_geom_bond_site_symmetry_2
U1 O5 1.788(13) .
U1 O1 1.799(13) .
U1 O3 2.307(11) .
U1 O2 2.350(11) .
U1 O7 2.369(12) .
U1 O10 2.384(11) .
U1 O6 2.486(11) .
U2 O11 1.73(2) .
U2 O9 1.80(2) .
U2 O8 2.318(11) .
U2 O8 2.318(11) 4_755
U2 O4 2.353(11) 4_755
U2 O4 2.353(11) .
U2 O12 2.51(2) .
P1 O10 1.513(12) .
P1 O2 1.514(11) 3_574
P1 O4 1.535(13) .
P1 C1 1.811(18) .
P2 O3 1.501(12) 6_664
P2 O8 1.508(12) .
P2 O7 1.538(13) .
P2 C1 1.820(17) .
Ag1 O4W 2.18(5) 2_774
Ag1 O1W 2.23(2) 2_774
Ag1 O4 2.515(12) .
Ag1 O4 2.515(12) 4_755
C1 O13 1.469(19) .
C1 C2 1.53(3) .
O2 P1 1.514(11) 3_575
O3 P2 1.501(12) 6_665
O1W Ag1 2.23(2) 2_775
O4W Ag1 2.18(5) 2_775
